data_4061786
loop_
_publ_author_name
'Schneider, Nathana\"elle'
'C\'esar, Vincent'
'Bellemin-Laponnaz, St\'ephane'
'Gade, Lutz H.'

_publ_section_title
;
 Modular Assembly of a Chiral Bis(oxazolinyl)carbene:
 A New Meridionally Coordinating Tridentate Spectator Ligand
;
_journal_coden_ASTM ORGND7
_journal_issue 21
_journal_name_full Organometallics
_journal_page_first 4886
_journal_page_last 4888
_journal_paper_doi 10.1021/om0506769
_journal_volume 24
_journal_year 2005
_chemical_formula_moiety 'C19 H30 Br3 Cl2 N4 O2 Rh'
_chemical_formula_sum 'C19 H30 Br3 Cl2 N4 O2 Rh'
_chemical_formula_weight 760.01
_space_group_IT_number 19
_space_group_name_Hall 'P 2ac 2ab'
_space_group_name_H-M_alt 'P 21 21 21'
_symmetry_cell_setting orthorhombic
_symmetry_space_group_name_Hall 'P 2ac 2ab'
_symmetry_space_group_name_H-M 'P 21 21 21'
_cell_angle_alpha 90
_cell_angle_beta 90
_cell_angle_gamma 90
_cell_formula_units_Z 4
_cell_length_a 10.6604(2)
_cell_length_b 12.9606(2)
_cell_length_c 19.4184(3)
_cell_measurement_temperature 173
_cell_volume 2682.95(8)
_diffrn_ambient_temperature 173
_exptl_crystal_density_diffrn 1.88
_cod_depositor_comments
;
 Updated bibliographic information.

 Antanas Vaitkus,
 2019-10-01
;
_cod_original_sg_symbol_Hall ' P 2ac 2ab'
_cod_database_code 4061786

loop_
_symmetry_equiv_pos_as_xyz
x,y,z
1/2-x,-y,1/2+z
-x,1/2+y,1/2-z
1/2+x,1/2-y,-z

loop_
_atom_site_label
_atom_site_fract_x
_atom_site_fract_y
_atom_site_fract_z
_atom_site_U_iso_or_equiv
_atom_site_adp_type
_atom_site_calc_flag
_atom_site_calc_attached_atom
_atom_site_type_symbol
RH 0.75572(3) 0.05700(2) 0.15380(1) 0.0176(1) Uani ? ? Rh
BR1 0.83085(5) 0.05979(4) 0.27986(2) 0.0294(2) Uani ? ? Br
BR2 0.54137(4) 0.00471(4) 0.18811(2) 0.0309(2) Uani ? ? Br
BR3 0.96381(4) 0.11232(4) 0.11098(2) 0.0277(2) Uani ? ? Br
N1 0.6888(3) 0.2049(2) 0.1526(2) 0.017(2) Uani ? ? N
C1 0.6719(4) 0.2929(3) 0.2004(2) 0.022(2) Uani ? ? C
C2 0.7987(4) 0.3396(3) 0.2204(2) 0.024(2) Uani ? ? C
C3 0.8641(4) 0.3942(4) 0.1614(3) 0.035(2) Uani ? ? C
C4 0.7826(4) 0.4118(4) 0.2816(2) 0.034(3) Uani ? ? C
C5 0.5818(4) 0.3622(3) 0.1594(2) 0.026(2) Uani ? ? C
O1 0.5826(3) 0.3198(2) 0.0882(1) 0.025(2) Uani ? ? O
C6 0.6386(4) 0.2309(3) 0.0955(2) 0.020(2) Uani ? ? C
N2 0.6457(3) 0.1595(3) 0.0419(2) 0.019(2) Uani ? ? N
C7 0.6174(4) 0.1572(3) -0.0284(2) 0.022(2) Uani ? ? C
C8 0.6588(4) 0.0665(4) -0.0511(2) 0.025(2) Uani ? ? C
N3 0.7106(3) 0.0123(3) 0.0044(2) 0.018(2) Uani ? ? N
C9 0.7016(3) 0.0692(3) 0.0609(2) 0.015(2) Uani ? ? C
C10 0.7746(4) -0.0888(3) -0.0006(2) 0.023(2) Uani ? ? C
C11 0.8880(5) -0.0775(4) -0.0470(2) 0.036(3) Uani ? ? C
C12 0.6796(4) -0.1663(4) -0.0294(2) 0.031(2) Uani ? ? C
C13 0.8180(4) -0.1266(3) 0.0703(2) 0.020(2) Uani ? ? C
O2 0.8739(3) -0.2192(2) 0.0656(1) 0.027(2) Uani ? ? O
C14 0.9254(4) -0.2421(3) 0.1336(2) 0.029(2) Uani ? ? C
C15 0.8538(4) -0.1691(3) 0.1805(2) 0.024(2) Uani ? ? C
C16 0.7446(5) -0.2167(3) 0.2203(2) 0.029(2) Uani ? ? C
C17 0.6535(5) -0.2773(4) 0.1745(3) 0.045(3) Uani ? ? C
C18 0.7949(6) -0.2830(4) 0.2786(3) 0.047(3) Uani ? ? C
N4 0.8083(3) -0.0894(2) 0.1311(2) 0.017(2) Uani ? ? N
C19 0.2859(5) 0.0353(4) 0.0637(3) 0.041(3) Uani ? ? C
CL1 0.3282(1) 0.1596(1) 0.03539(7) 0.0404(7) Uani ? ? Cl
CL2 0.3097(3) -0.0571(1) 0.0009(1) 0.040(1) Uani ? ? Cl
H1 0.6378 0.2774 0.2444 0.0290 Uiso calc C1 H
H2 0.8518 0.2838 0.2329 0.0313 Uiso calc C2 H
H3 0.8732 0.3479 0.1238 0.0454 Uiso calc C3 H
H4 0.8155 0.4520 0.1474 0.0454 Uiso calc C3 H
H5 0.9445 0.4169 0.1761 0.0454 Uiso calc C3 H
H6 0.7416 0.3762 0.3180 0.0443 Uiso calc C4 H
H7 0.8626 0.4346 0.2969 0.0443 Uiso calc C4 H
H8 0.7336 0.4696 0.2682 0.0443 Uiso calc C4 H
H9 0.6105 0.4316 0.1596 0.0348 Uiso calc C5 H
H10 0.4998 0.3591 0.1784 0.0348 Uiso calc C5 H
H11 0.5770 0.2096 -0.0545 0.0313 Uiso calc C7 H
H12 0.6541 0.0425 -0.0973 0.0360 Uiso calc C8 H
H13 0.9446 -0.0290 -0.0276 0.0502 Uiso calc C11 H
H14 0.9287 -0.1424 -0.0515 0.0502 Uiso calc C11 H
H15 0.8620 -0.0541 -0.0911 0.0502 Uiso calc C11 H
H16 0.6100 -0.1713 0.0010 0.0435 Uiso calc C12 H
H17 0.6515 -0.1438 -0.0733 0.0435 Uiso calc C12 H
H18 0.7182 -0.2321 -0.0337 0.0435 Uiso calc C12 H
H19 1.0130 -0.2285 0.1351 0.0380 Uiso calc C14 H
H20 0.9106 -0.3120 0.1460 0.0380 Uiso calc C14 H
H21 0.9060 -0.1445 0.2166 0.0313 Uiso calc C15 H
H22 0.6968 -0.1616 0.2390 0.0383 Uiso calc C16 H
H23 0.6237 -0.2338 0.1386 0.0582 Uiso calc C17 H
H24 0.6957 -0.3349 0.1550 0.0582 Uiso calc C17 H
H25 0.5847 -0.3006 0.2013 0.0582 Uiso calc C17 H
H26 0.8509 -0.2434 0.3060 0.0654 Uiso calc C18 H
H27 0.7272 -0.3064 0.3062 0.0654 Uiso calc C18 H
H28 0.8382 -0.3407 0.2599 0.0654 Uiso calc C18 H

loop_
_atom_site_aniso_label
_atom_site_aniso_U_11
_atom_site_aniso_U_22
_atom_site_aniso_U_33
_atom_site_aniso_U_12
_atom_site_aniso_U_13
_atom_site_aniso_U_23
_atom_site_aniso_type_symbol
RH 0.0210(1) 0.0183(1) 0.0141(1) 0.0006(1) -0.0010(1) 0.0005(1) Rh
BR1 0.0514(3) 0.0318(2) 0.0156(2) 0.0057(3) -0.0074(2) 0.0002(2) Br
BR2 0.0219(2) 0.0344(2) 0.0393(2) 0.0015(2) 0.0067(2) 0.0112(2) Br
BR3 0.0217(2) 0.0285(2) 0.0343(2) -0.0049(2) 0.0024(2) 0.0011(2) Br
N1 0.022(2) 0.018(2) 0.013(1) -0.000(2) -0.002(1) 0.002(1) N
C1 0.027(2) 0.019(2) 0.021(2) 0.004(2) 0.006(2) -0.005(2) C
C2 0.028(2) 0.022(2) 0.023(2) 0.001(2) -0.005(2) -0.009(2) C
C3 0.041(3) 0.033(2) 0.031(2) -0.009(2) 0.006(2) -0.004(2) C
C4 0.031(2) 0.037(3) 0.034(3) 0.006(2) -0.009(2) -0.015(2) C
C5 0.036(2) 0.021(2) 0.024(2) 0.007(2) -0.004(2) -0.010(2) C
O1 0.033(2) 0.019(1) 0.026(2) 0.008(1) -0.006(1) -0.002(1) O
C6 0.018(2) 0.019(2) 0.023(2) -0.001(2) 0.001(2) 0.003(2) C
N2 0.023(2) 0.019(2) 0.015(2) 0.000(2) -0.002(1) -0.003(1) N
C7 0.034(2) 0.025(2) 0.013(2) 0.001(2) -0.009(2) 0.001(2) C
C8 0.039(2) 0.029(2) 0.014(2) 0.001(2) -0.009(2) 0.000(2) C
N3 0.029(2) 0.016(2) 0.012(2) -0.003(2) -0.005(1) 0.003(1) N
C9 0.015(2) 0.015(2) 0.017(2) -0.002(2) -0.002(2) 0.002(2) C
C10 0.035(2) 0.021(2) 0.017(2) 0.009(2) -0.003(2) -0.002(2) C
C11 0.051(3) 0.044(3) 0.021(2) 0.009(3) 0.006(2) 0.006(2) C
C12 0.051(3) 0.020(2) 0.029(2) -0.004(2) -0.017(2) -0.001(2) C
C13 0.021(2) 0.018(2) 0.020(2) 0.000(2) 0.002(2) -0.000(2) C
O2 0.036(2) 0.023(2) 0.022(2) 0.010(2) -0.003(1) -0.002(1) O
C14 0.035(2) 0.028(2) 0.025(2) 0.014(2) -0.005(2) 0.003(2) C
C15 0.029(2) 0.022(2) 0.021(2) 0.006(2) -0.008(2) -0.001(2) C
C16 0.038(2) 0.021(2) 0.029(2) -0.002(2) 0.012(2) 0.006(2) C
C17 0.041(3) 0.043(3) 0.050(3) -0.010(3) 0.002(3) 0.010(3) C
C18 0.077(4) 0.040(3) 0.035(3) 0.008(3) 0.002(3) 0.018(2) C
N4 0.018(2) 0.014(2) 0.018(2) -0.002(1) -0.001(1) 0.002(1) N
C19 0.048(3) 0.031(3) 0.045(3) -0.002(2) 0.010(2) 0.002(2) C
CL1 0.0440(7) 0.0359(7) 0.0417(7) 0.0054(7) -0.0019(6) 0.0016(6) Cl
CL2 0.044(2) 0.0357(8) 0.042(1) 0.005(1) -0.002(1) 0.0019(9) Cl

loop_
_geom_bond_atom_site_label_1
_geom_bond_atom_site_label_2
_geom_bond_distance
_geom_bond_site_symmetry_1
_geom_bond_site_symmetry_2
_geom_bond_publ_flag
RH BR1 2.5758(5) . . ?
RH BR2 2.4747(5) . . ?
RH BR3 2.4752(5) . . ?
RH N1 2.045(3) . . ?
RH C9 1.900(4) . . ?
RH N4 2.027(3) . . ?
N1 C1 1.481(5) . . ?
N1 C6 1.278(5) . . ?
C1 C2 1.531(6) . . ?
C1 C5 1.536(6) . . ?
C2 C3 1.516(7) . . ?
C2 C4 1.522(6) . . ?
C5 O1 1.489(5) . . ?
O1 C6 1.305(5) . . ?
C6 N2 1.394(6) . . ?
N2 C7 1.398(5) . . ?
N2 C9 1.365(5) . . ?
C7 C8 1.332(6) . . ?
C8 N3 1.400(5) . . ?
N3 C9 1.325(5) . . ?
N3 C10 1.480(5) . . ?
C10 C11 1.515(7) . . ?
C10 C12 1.533(6) . . ?
C10 C13 1.534(6) . . ?
C13 O2 1.343(5) . . ?
C13 N4 1.279(5) . . ?
O2 C14 1.462(5) . . ?
C14 C15 1.519(6) . . ?
C15 C16 1.528(6) . . ?
C15 N4 1.491(5) . . ?
C16 C17 1.534(7) . . ?
C16 C18 1.518(7) . . ?
C19 CL1 1.761(5) . . ?
C19 CL2 1.728(6) . . ?
